data_4120898
loop_
_publ_author_name
'Rodica Ababei'
'C\'eline Pichon'
'Olivier Roubeau'
'Yang-Guang Li'
'Nicolas Br\'efuel'
'Lionel Buisson'
'Philippe Guionneau'
'Corine Mathoni\`ere'
'Rodolphe Cl\'erac'

_publ_contact_author
;
        Rodolphe Clerac
        Centre de Recherche Paul Pascal
    115 avenue du Dr Schweitzer
        33600 PESSAC
    FRANCE
;
_publ_contact_author_email clerac@crpp-bordeaux.cnrs.fr
_publ_contact_author_fax '(33)5 56 84 56 00'
_publ_contact_author_phone '(33)5 56 84 56 50'
_publ_section_title
;
 Rational Design of a Photomagnetic Chain: Bridging Single-Molecule
 Magnets with a Spin-Crossover Complex
;
_journal_name_full 'Journal of the American Chemical Society'
_journal_page_first 14840
_journal_page_last 14853
_journal_paper_doi 10.1021/ja407570n
_journal_volume 135
_journal_year 2013
_chemical_formula_moiety '8(C17 H23 Fe N7), 9(O)'
_chemical_formula_sum 'C136 H184 Fe8 N56 O9'
_chemical_formula_weight 3194.19
_chemical_name_systematic
;
 ?
;
_space_group_IT_number 14
_symmetry_cell_setting monoclinic
_symmetry_space_group_name_Hall '-P 2ybc'
_symmetry_space_group_name_H-M 'P 1 21/c 1'
_atom_sites_solution_hydrogens geom
_atom_sites_solution_primary direct
_atom_sites_solution_secondary difmap
_audit_creation_method SHELXL-97
_cell_angle_alpha 90.00
_cell_angle_beta 94.390(10)
_cell_angle_gamma 90.00
_cell_formula_units_Z 1
_cell_length_a 10.8090(10)
_cell_length_b 23.0980(10)
_cell_length_c 15.5077(9)
_cell_measurement_reflns_used 95769
_cell_measurement_temperature 150(2)
_cell_measurement_theta_max 27.88
_cell_measurement_theta_min 0.41
_cell_volume 3860.4(5)
_computing_cell_refinement 'HKL Scalepack (Otwinowski & Minor 1997)'
_computing_data_collection 'Collect (Bruker AXS BV, 1997-2004)'
_computing_data_reduction 'HKL Denzo and Scalepack (Otwinowski & Minor 1997)'
_computing_structure_refinement 'SHELXL-97 (Sheldrick, 2008)'
_computing_structure_solution 'SHELXS-97 (Sheldrick, 2008)'
_diffrn_ambient_temperature 150(2)
_diffrn_detector_area_resol_mean 9
_diffrn_measured_fraction_theta_full 0.988
_diffrn_measured_fraction_theta_max 0.988
_diffrn_measurement_device_type 'Nonius KappaCCD diffractometer'
_diffrn_measurement_method CCD
_diffrn_radiation_monochromator graphite
_diffrn_radiation_source 'fine-focus sealed tube'
_diffrn_radiation_type MoK\a
_diffrn_radiation_wavelength 0.71073
_diffrn_reflns_av_R_equivalents 0.0512
_diffrn_reflns_av_sigmaI/netI 0.0550
_diffrn_reflns_limit_h_max 13
_diffrn_reflns_limit_h_min -13
_diffrn_reflns_limit_k_max 26
_diffrn_reflns_limit_k_min -28
_diffrn_reflns_limit_l_max 17
_diffrn_reflns_limit_l_min -18
_diffrn_reflns_number 22305
_diffrn_reflns_theta_full 25.68
_diffrn_reflns_theta_max 25.68
_diffrn_reflns_theta_min 3.56
_exptl_absorpt_coefficient_mu 0.803
_exptl_absorpt_correction_T_max 0.9534
_exptl_absorpt_correction_T_min 0.9098
_exptl_absorpt_correction_type multi-scan
_exptl_absorpt_process_details 'HKL Denzo and Scalepack (Otwinowski & Minor 1997)'
_exptl_crystal_colour black
_exptl_crystal_density_diffrn 1.374
_exptl_crystal_description prism
_exptl_crystal_F_000 1672
_exptl_crystal_size_max 0.12
_exptl_crystal_size_mid 0.08
_exptl_crystal_size_min 0.06
_refine_diff_density_max 2.287
_refine_diff_density_min -0.731
_refine_diff_density_rms 0.129
_refine_ls_extinction_method none
_refine_ls_goodness_of_fit_ref 1.033
_refine_ls_hydrogen_treatment constr
_refine_ls_matrix_type full
_refine_ls_number_parameters 468
_refine_ls_number_reflns 7240
_refine_ls_number_restraints 0
_refine_ls_restrained_S_all 1.033
_refine_ls_R_factor_all 0.1063
_refine_ls_R_factor_gt 0.0701
_refine_ls_shift/su_max 0.001
_refine_ls_shift/su_mean 0.000
_refine_ls_structure_factor_coef Fsqd
_refine_ls_weighting_details 'calc w=1/[\s^2^(Fo^2^)+(0.1102P)^2^+9.1806P] where P=(Fo^2^+2Fc^2^)/3'
_refine_ls_weighting_scheme calc
_refine_ls_wR_factor_gt 0.1830
_refine_ls_wR_factor_ref 0.2096
_reflns_number_gt 4850
_reflns_number_total 7240
_reflns_threshold_expression >2\s(I)
_cod_data_source_file ja407570n_si_005.cif
_cod_data_source_block fen5PHI-150k
_cod_database_code 4120898

loop_
_symmetry_equiv_pos_as_xyz
'x, y, z'
'-x, y+1/2, -z+1/2'
'-x, -y, -z'
'x, -y-1/2, z-1/2'

loop_
_atom_site_label
_atom_site_type_symbol
_atom_site_fract_x
_atom_site_fract_y
_atom_site_fract_z
_atom_site_U_iso_or_equiv
_atom_site_adp_type
_atom_site_occupancy
_atom_site_symmetry_multiplicity
_atom_site_calc_flag
_atom_site_refinement_flags
_atom_site_disorder_assembly
_atom_site_disorder_group
C1B C -0.1190(4) 0.4960(2) 0.1522(3) 0.0221(10) Uani 1 1 d . . .
C2 C 0.6549(4) 0.25734(19) 0.3438(3) 0.0205(9) Uani 1 1 d . . .
C2B C 0.1529(4) 0.49556(19) 0.3316(3) 0.0199(9) Uani 1 1 d . . .
C3 C 0.6156(5) 0.3238(2) 0.1233(3) 0.0263(11) Uani 1 1 d . . .
H3A H 0.6619 0.3586 0.1072 0.032 Uiso 1 1 calc R . .
H3B H 0.5453 0.3180 0.0794 0.032 Uiso 1 1 calc R . .
C3B C 0.2036(4) 0.4761(2) 0.1172(3) 0.0259(11) Uani 1 1 d . . .
H3B1 H 0.2834 0.4685 0.1511 0.031 Uiso 1 1 calc R . .
H3B2 H 0.2208 0.4866 0.0574 0.031 Uiso 1 1 calc R . .
C4 C 0.6996(5) 0.2718(2) 0.1253(3) 0.0273(11) Uani 1 1 d . . .
H4A H 0.7151 0.2597 0.0659 0.033 Uiso 1 1 calc R . .
H4B H 0.7802 0.2807 0.1574 0.033 Uiso 1 1 calc R . .
C4B C 0.1199(4) 0.4228(2) 0.1172(3) 0.0239(10) Uani 1 1 d . . .
H4B1 H 0.0512 0.4268 0.0716 0.029 Uiso 1 1 calc R . .
H4B2 H 0.1681 0.3878 0.1047 0.029 Uiso 1 1 calc R . .
C5 C 0.6493(4) 0.1718(2) 0.1555(3) 0.0242(10) Uani 1 1 d . . .
C5B C 0.1503(4) 0.5771(2) 0.1419(3) 0.0220(10) Uani 1 1 d . . .
C6 C 0.7347(5) 0.1467(2) 0.0939(4) 0.0372(13) Uani 1 1 d . . .
H6A H 0.7769 0.1781 0.0654 0.056 Uiso 1 1 calc R . .
H6B H 0.6867 0.1236 0.0502 0.056 Uiso 1 1 calc R . .
H6C H 0.7963 0.1221 0.1256 0.056 Uiso 1 1 calc R . .
C6B C 0.2379(5) 0.6013(2) 0.0805(3) 0.0293(11) Uani 1 1 d . . .
H6B1 H 0.2827 0.5695 0.0549 0.044 Uiso 1 1 calc R . .
H6B2 H 0.2974 0.6271 0.1120 0.044 Uiso 1 1 calc R . .
H6B3 H 0.1909 0.6230 0.0347 0.044 Uiso 1 1 calc R . .
C7 C 0.5711(4) 0.1369(2) 0.2071(3) 0.0221(10) Uani 1 1 d . . .
C7B C 0.0712(4) 0.61323(19) 0.1910(3) 0.0217(10) Uani 1 1 d . . .
C8 C 0.5550(5) 0.0770(2) 0.2051(3) 0.0305(11) Uani 1 1 d . . .
H8 H 0.6019 0.0532 0.1697 0.037 Uiso 1 1 calc R . .
C8B C 0.0550(5) 0.6728(2) 0.1885(3) 0.0279(11) Uani 1 1 d . . .
H8B H 0.1020 0.6963 0.1528 0.033 Uiso 1 1 calc R . .
C9 C 0.4685(6) 0.0531(2) 0.2563(4) 0.0371(13) Uani 1 1 d . . .
H9 H 0.4551 0.0124 0.2552 0.045 Uiso 1 1 calc R . .
C9B C -0.0303(5) 0.6973(2) 0.2388(3) 0.0315(11) Uani 1 1 d . . .
H9B H -0.0428 0.7380 0.2371 0.038 Uiso 1 1 calc R . .
C10 C 0.4017(5) 0.0874(2) 0.3087(3) 0.0295(11) Uani 1 1 d . . .
H10 H 0.3419 0.0708 0.3432 0.035 Uiso 1 1 calc R . .
C10B C -0.0982(5) 0.6638(2) 0.2916(3) 0.0280(11) Uani 1 1 d . . .
H10B H -0.1576 0.6809 0.3258 0.034 Uiso 1 1 calc R . .
C11 C 0.4234(4) 0.1463(2) 0.3101(3) 0.0205(10) Uani 1 1 d . . .
C11B C -0.0780(4) 0.6050(2) 0.2936(3) 0.0216(10) Uani 1 1 d . . .
C12 C 0.3698(4) 0.1908(2) 0.3632(3) 0.0255(11) Uani 1 1 d . . .
C12B C -0.1292(4) 0.5613(2) 0.3495(3) 0.0238(10) Uani 1 1 d . . .
C13 C 0.2845(5) 0.1727(2) 0.4301(3) 0.0357(13) Uani 1 1 d . . .
H13A H 0.2575 0.2070 0.4608 0.053 Uiso 1 1 calc R . .
H13B H 0.3284 0.1463 0.4714 0.053 Uiso 1 1 calc R . .
H13C H 0.2120 0.1531 0.4019 0.053 Uiso 1 1 calc R . .
C13B C -0.2104(5) 0.5814(2) 0.4183(4) 0.0367(13) Uani 1 1 d . . .
H20A H -0.2377 0.5478 0.4505 0.055 Uiso 1 1 calc R . .
H20B H -0.2829 0.6016 0.3911 0.055 Uiso 1 1 calc R . .
H20C H -0.1633 0.6077 0.4579 0.055 Uiso 1 1 calc R . .
C14 C 0.3811(5) 0.2910(2) 0.4079(3) 0.0313(11) Uani 1 1 d . . .
H14A H 0.4580 0.3134 0.4222 0.038 Uiso 1 1 calc R . .
H14B H 0.3544 0.2743 0.4623 0.038 Uiso 1 1 calc R . .
C14B C -0.1183(5) 0.4629(2) 0.3978(3) 0.0266(11) Uani 1 1 d . . .
H14C H -0.1452 0.4807 0.4513 0.032 Uiso 1 1 calc R . .
H14D H -0.0409 0.4410 0.4132 0.032 Uiso 1 1 calc R . .
C15 C 0.2804(5) 0.3315(2) 0.3691(3) 0.0312(12) Uani 1 1 d . . .
H15C H 0.2009 0.3101 0.3636 0.037 Uiso 1 1 calc R . .
H15D H 0.2709 0.3638 0.4100 0.037 Uiso 1 1 calc R . .
C15B C -0.2190(5) 0.4209(2) 0.3610(3) 0.0303(11) Uani 1 1 d . . .
H15A H -0.2282 0.3896 0.4037 0.036 Uiso 1 1 calc R . .
H15B H -0.2988 0.4419 0.3540 0.036 Uiso 1 1 calc R . .
C16 C 0.4145(4) 0.3913(2) 0.2845(3) 0.0269(11) Uani 1 1 d . . .
H16A H 0.4716 0.3813 0.3352 0.032 Uiso 1 1 calc R . .
H16B H 0.3916 0.4326 0.2895 0.032 Uiso 1 1 calc R . .
C16B C -0.0834(5) 0.3590(2) 0.2803(3) 0.0283(11) Uani 1 1 d . . .
H16C H -0.1062 0.3178 0.2867 0.034 Uiso 1 1 calc R . .
H16D H -0.0269 0.3699 0.3310 0.034 Uiso 1 1 calc R . .
C17 C 0.4802(5) 0.3826(2) 0.2025(3) 0.0281(11) Uani 1 1 d . . .
H17C H 0.4178 0.3760 0.1534 0.034 Uiso 1 1 calc R . .
H17D H 0.5270 0.4181 0.1902 0.034 Uiso 1 1 calc R . .
C17B C -0.0169(4) 0.3665(2) 0.1988(3) 0.0262(10) Uani 1 1 d . . .
H17A H 0.0309 0.3309 0.1885 0.031 Uiso 1 1 calc R . .
H17B H -0.0791 0.3716 0.1491 0.031 Uiso 1 1 calc R . .
N1B N -0.2040(4) 0.4926(2) 0.1031(3) 0.0335(10) Uani 1 1 d . . .
N2 N 0.7311(4) 0.26365(18) 0.3995(3) 0.0287(9) Uani 1 1 d . . .
N2B N 0.2270(4) 0.49186(19) 0.3886(3) 0.0305(10) Uani 1 1 d . . .
N3 N 0.5675(4) 0.33246(16) 0.2100(3) 0.0230(9) Uani 1 1 d . . .
H3 H 0.6349 0.3446 0.2464 0.028 Uiso 1 1 calc R . .
N3B N 0.0686(4) 0.41691(16) 0.2034(2) 0.0216(8) Uani 1 1 d . . .
H3B3 H 0.1353 0.4062 0.2415 0.026 Uiso 1 1 calc R . .
N4 N 0.6340(4) 0.22631(16) 0.1694(2) 0.0217(8) Uani 1 1 d . . .
N4B N 0.1352(3) 0.52270(16) 0.1572(2) 0.0206(8) Uani 1 1 d . . .
N5 N 0.5060(3) 0.16994(17) 0.2596(2) 0.0185(8) Uani 1 1 d . . .
N5B N 0.0047(3) 0.58033(17) 0.2436(2) 0.0186(8) Uani 1 1 d . . .
N6 N 0.4080(3) 0.24294(17) 0.3476(2) 0.0232(8) Uani 1 1 d . . .
N6B N -0.0929(3) 0.50887(17) 0.3359(2) 0.0227(8) Uani 1 1 d . . .
N7 N 0.3029(4) 0.35577(18) 0.2849(3) 0.0277(9) Uani 1 1 d . . .
H7 H 0.2532 0.3495 0.2381 0.033 Uiso 1 1 calc R . .
N7B N -0.1953(4) 0.39465(17) 0.2784(3) 0.0273(9) Uani 1 1 d . . .
H7B H -0.2444 0.3999 0.2312 0.033 Uiso 1 1 calc R . .
O1B O -0.0158(6) 0.2119(3) -0.0386(4) 0.0305(15) Uiso 0.50 1 d P A 1
O2 O 0.4893(11) -0.0218(5) 0.0231(7) 0.075(3) Uiso 0.50 1 d P . .
Fe1 Fe 0.52316(6) 0.24889(3) 0.25197(4) 0.0197(2) Uani 1 1 d . . .
Fe1B Fe 0.02145(6) 0.50128(3) 0.23939(4) 0.0176(2) Uani 1 1 d . . .
O1A O 0.0053(7) 0.2533(3) 0.0239(5) 0.0390(18) Uiso 0.50 1 d P B 2
O3B O 0.5000 0.5000 0.0000 0.077(4) Uiso 0.50 2 d SP C 1
N1 N 0.2961(4) 0.2531(2) 0.1165(3) 0.0356(11) Uani 1 1 d . . .
C1 C 0.3818(4) 0.2517(2) 0.1662(3) 0.0235(10) Uani 1 1 d . . .
O3A O 0.4669(9) 0.5278(4) -0.0448(6) 0.062(3) Uiso 0.50 1 d P D 2

loop_
_atom_site_aniso_label
_atom_site_aniso_U_11
_atom_site_aniso_U_22
_atom_site_aniso_U_33
_atom_site_aniso_U_23
_atom_site_aniso_U_13
_atom_site_aniso_U_12
C1B 0.025(2) 0.021(2) 0.021(2) -0.0020(19) 0.0067(19) 0.005(2)
C2 0.022(2) 0.018(2) 0.022(2) -0.0004(18) 0.0021(19) 0.0035(18)
C2B 0.021(2) 0.018(2) 0.022(2) -0.0016(18) 0.0070(19) -0.0034(18)
C3 0.028(3) 0.027(3) 0.024(3) 0.004(2) 0.008(2) 0.000(2)
C3B 0.026(2) 0.025(2) 0.028(3) -0.001(2) 0.011(2) 0.007(2)
C4 0.028(3) 0.025(2) 0.030(3) 0.002(2) 0.012(2) -0.007(2)
C4B 0.025(2) 0.024(2) 0.024(3) -0.0017(19) 0.0085(19) 0.0058(19)
C5 0.023(2) 0.028(3) 0.023(3) 0.004(2) 0.0063(19) -0.002(2)
C5B 0.020(2) 0.028(3) 0.018(2) 0.0028(19) 0.0049(18) 0.0015(19)
C6 0.038(3) 0.035(3) 0.039(3) -0.007(2) 0.015(2) 0.000(2)
C6B 0.034(3) 0.027(3) 0.029(3) 0.002(2) 0.014(2) -0.005(2)
C7 0.024(2) 0.019(2) 0.024(3) -0.0018(18) 0.0028(19) 0.0035(19)
C7B 0.025(2) 0.017(2) 0.023(2) 0.0019(18) 0.0022(19) -0.0013(19)
C8 0.036(3) 0.025(3) 0.032(3) -0.001(2) 0.009(2) 0.005(2)
C8B 0.034(3) 0.019(2) 0.031(3) 0.004(2) 0.005(2) -0.004(2)
C9 0.053(3) 0.015(3) 0.045(3) -0.001(2) 0.009(3) -0.003(2)
C9B 0.039(3) 0.015(2) 0.040(3) -0.001(2) 0.004(2) 0.002(2)
C10 0.031(3) 0.025(3) 0.033(3) 0.004(2) 0.008(2) -0.008(2)
C10B 0.028(3) 0.022(2) 0.034(3) -0.005(2) 0.004(2) 0.006(2)
C11 0.017(2) 0.025(2) 0.020(2) 0.0014(18) 0.0032(18) 0.0001(18)
C11B 0.019(2) 0.024(2) 0.021(2) -0.0029(19) 0.0018(18) 0.0008(19)
C12 0.019(2) 0.034(3) 0.024(3) 0.002(2) 0.0060(19) 0.001(2)
C12B 0.020(2) 0.026(3) 0.026(3) -0.004(2) 0.0062(19) -0.0003(19)
C13 0.034(3) 0.046(3) 0.029(3) 0.006(2) 0.016(2) -0.004(2)
C13B 0.037(3) 0.039(3) 0.036(3) -0.005(2) 0.019(2) 0.006(2)
C14 0.035(3) 0.034(3) 0.026(3) -0.003(2) 0.008(2) 0.004(2)
C14B 0.029(3) 0.027(3) 0.026(3) 0.003(2) 0.010(2) -0.002(2)
C15 0.030(3) 0.027(3) 0.039(3) 0.000(2) 0.014(2) 0.006(2)
C15B 0.024(2) 0.032(3) 0.036(3) 0.001(2) 0.010(2) -0.005(2)
C16 0.026(3) 0.022(2) 0.033(3) 0.001(2) 0.006(2) 0.003(2)
C16B 0.029(3) 0.021(2) 0.036(3) -0.002(2) 0.005(2) -0.003(2)
C17 0.027(3) 0.020(2) 0.038(3) 0.002(2) 0.005(2) 0.005(2)
C17B 0.026(3) 0.020(2) 0.033(3) -0.001(2) 0.001(2) -0.0016(19)
N1B 0.031(2) 0.039(3) 0.031(2) -0.008(2) -0.001(2) 0.007(2)
N2 0.026(2) 0.032(2) 0.028(2) 0.0014(18) 0.0016(18) 0.0042(18)
N2B 0.030(2) 0.034(2) 0.028(2) 0.0002(18) 0.0058(19) -0.0032(19)
N3 0.0205(19) 0.021(2) 0.028(2) 0.0027(16) 0.0031(16) 0.0012(16)
N3B 0.0203(19) 0.0211(19) 0.024(2) 0.0001(16) 0.0029(16) 0.0013(16)
N4 0.023(2) 0.022(2) 0.020(2) 0.0020(15) 0.0040(15) -0.0059(16)
N4B 0.0191(19) 0.020(2) 0.023(2) 0.0000(15) 0.0035(15) 0.0037(15)
N5 0.018(2) 0.015(2) 0.023(2) 0.0004(14) 0.0039(15) -0.0013(14)
N5B 0.021(2) 0.016(2) 0.019(2) -0.0011(14) 0.0047(16) 0.0006(14)
N6 0.0212(19) 0.024(2) 0.024(2) 0.0001(16) 0.0042(15) 0.0063(17)
N6B 0.0212(19) 0.023(2) 0.024(2) 0.0005(16) 0.0051(15) -0.0035(16)
N7 0.023(2) 0.033(2) 0.027(2) -0.0008(17) 0.0026(17) 0.0008(17)
N7B 0.023(2) 0.028(2) 0.031(2) -0.0009(17) 0.0032(17) -0.0001(17)
Fe1 0.0226(3) 0.0148(4) 0.0215(4) 0.0008(2) -0.0001(2) -0.0007(3)
Fe1B 0.0202(3) 0.0135(4) 0.0192(4) 0.0001(2) 0.0025(2) 0.0001(3)
N1 0.026(2) 0.050(3) 0.029(2) 0.009(2) -0.0027(19) -0.012(2)
C1 0.029(2) 0.019(2) 0.024(3) 0.0024(19) 0.008(2) -0.007(2)

loop_
_atom_type_symbol
_atom_type_description
_atom_type_scat_dispersion_real
_atom_type_scat_dispersion_imag
_atom_type_scat_source
C C 0.0033 0.0016 'International Tables Vol C Tables 4.2.6.8 and 6.1.1.4'
H H 0.0000 0.0000 'International Tables Vol C Tables 4.2.6.8 and 6.1.1.4'
N N 0.0061 0.0033 'International Tables Vol C Tables 4.2.6.8 and 6.1.1.4'
O O 0.0106 0.0060 'International Tables Vol C Tables 4.2.6.8 and 6.1.1.4'
Fe Fe 0.3463 0.8444 'International Tables Vol C Tables 4.2.6.8 and 6.1.1.4'

loop_
_geom_angle_atom_site_label_1
_geom_angle_atom_site_label_2
_geom_angle_atom_site_label_3
_geom_angle
N1B C1B Fe1B 177.7(4)
N2 C2 Fe1 177.9(4)
N2B C2B Fe1B 177.1(4)
N3 C3 C4 109.9(4)
N4B C3B C4B 105.9(4)
N4 C4 C3 105.6(4)
N3B C4B C3B 109.5(4)
N4 C5 C7 111.2(4)
N4 C5 C6 125.3(4)
C7 C5 C6 123.5(4)
N4B C5B C7B 112.0(4)
N4B C5B C6B 125.1(4)
C7B C5B C6B 122.9(4)
N5 C7 C8 120.2(4)
N5 C7 C5 111.7(4)
C8 C7 C5 128.0(4)
N5B C7B C8B 120.0(4)
N5B C7B C5B 110.6(4)
C8B C7B C5B 129.4(4)
C9 C8 C7 118.2(5)
C9B C8B C7B 118.8(4)
C10 C9 C8 121.0(5)
C8B C9B C10B 121.0(5)
C9 C10 C11 118.6(5)
C11B C10B C9B 118.6(5)
N5 C11 C10 120.7(4)
N5 C11 C12 110.5(4)
C10 C11 C12 128.8(4)
N5B C11B C10B 120.9(4)
N5B C11B C12B 110.2(4)
C10B C11B C12B 128.8(4)
N6 C12 C11 113.6(4)
N6 C12 C13 127.3(5)
C11 C12 C13 119.0(4)
N6B C12B C11B 114.4(4)
N6B C12B C13B 127.2(5)
C11B C12B C13B 118.3(4)
N6 C14 C15 112.2(4)
N6B C14B C15B 112.1(4)
N7 C15 C14 115.3(4)
N7B C15B C14B 115.0(4)
N7 C16 C17 111.6(4)
N7B C16B C17B 111.4(4)
N3 C17 C16 111.8(4)
N3B C17B C16B 112.6(4)
C3 N3 C17 107.2(4)
C3 N3 Fe1 105.0(3)
C17 N3 Fe1 125.3(3)
C17B N3B C4B 107.5(4)
C17B N3B Fe1B 125.3(3)
C4B N3B Fe1B 105.5(3)
C5 N4 C4 123.3(4)
C5 N4 Fe1 118.6(3)
C4 N4 Fe1 118.1(3)
C5B N4B C3B 124.1(4)
C5B N4B Fe1B 118.3(3)
C3B N4B Fe1B 117.6(3)
C11 N5 C7 121.2(4)
C11 N5 Fe1 121.0(3)
C7 N5 Fe1 117.5(3)
C11B N5B C7B 120.7(4)
C11B N5B Fe1B 120.6(3)
C7B N5B Fe1B 118.5(3)
C12 N6 C14 119.5(4)
C12 N6 Fe1 115.0(3)
C14 N6 Fe1 124.9(3)
C12B N6B C14B 119.6(4)
C12B N6B Fe1B 114.4(3)
C14B N6B Fe1B 125.2(3)
C15 N7 C16 114.5(4)
C15B N7B C16B 114.7(4)
N5 Fe1 N4 80.91(16)
N5 Fe1 C2 97.15(17)
N4 Fe1 C2 93.26(17)
N5 Fe1 C1 89.94(18)
N4 Fe1 C1 92.93(17)
C2 Fe1 C1 171.2(2)
N5 Fe1 N6 79.28(15)
N4 Fe1 N6 159.88(16)
C2 Fe1 N6 85.80(17)
C1 Fe1 N6 90.50(17)
N5 Fe1 N3 163.09(15)
N4 Fe1 N3 82.70(16)
C2 Fe1 N3 87.87(17)
C1 Fe1 N3 86.77(17)
N6 Fe1 N3 117.30(15)
N5B Fe1B N4B 80.53(16)
N5B Fe1B C2B 96.31(17)
N4B Fe1B C2B 92.12(17)
N5B Fe1B C1B 90.76(17)
N4B Fe1B C1B 93.45(17)
C2B Fe1B C1B 171.6(2)
N5B Fe1B N6B 79.64(15)
N4B Fe1B N6B 159.55(16)
C2B Fe1B N6B 85.14(17)
C1B Fe1B N6B 91.77(17)
N5B Fe1B N3B 163.39(15)
N4B Fe1B N3B 83.15(15)
C2B Fe1B N3B 87.36(17)
C1B Fe1B N3B 87.11(17)
N6B Fe1B N3B 116.88(15)
N1 C1 Fe1 178.5(4)

loop_
_geom_bond_atom_site_label_1
_geom_bond_atom_site_label_2
_geom_bond_distance
_geom_bond_site_symmetry_2
C1B N1B 1.150(6) .
C1B Fe1B 1.959(5) .
C2 N2 1.156(6) .
C2 Fe1 1.945(5) .
C2B N2B 1.150(6) .
C2B Fe1B 1.942(5) .
C3 N3 1.492(6) .
C3 C4 1.503(7) .
C3B N4B 1.470(6) .
C3B C4B 1.526(7) .
C4 N4 1.467(6) .
C4B N3B 1.492(6) .
C5 N4 1.291(6) .
C5 C7 1.452(6) .
C5 C6 1.495(7) .
C5B N4B 1.291(6) .
C5B C7B 1.453(6) .
C5B C6B 1.501(6) .
C7 N5 1.352(6) .
C7 C8 1.394(7) .
C7B N5B 1.359(6) .
C7B C8B 1.388(6) .
C8 C9 1.386(7) .
C8B C9B 1.374(7) .
C9 C10 1.379(7) .
C9B C10B 1.379(7) .
C10 C11 1.381(7) .
C10B C11B 1.375(7) .
C11 N5 1.348(6) .
C11 C12 1.465(7) .
C11B N5B 1.353(6) .
C11B C12B 1.467(7) .
C12 N6 1.302(6) .
C12 C13 1.499(6) .
C12B N6B 1.295(6) .
C12B C13B 1.504(6) .
C14 N6 1.493(6) .
C14 C15 1.523(7) .
C14B N6B 1.472(6) .
C14B C15B 1.535(7) .
C15 N7 1.459(6) .
C15B N7B 1.457(6) .
C16 N7 1.460(6) .
C16 C17 1.517(7) .
C16B N7B 1.462(6) .
C16B C17B 1.511(7) .
C17 N3 1.492(6) .
C17B N3B 1.485(6) .
N3 Fe1 2.104(4) .
N3B Fe1B 2.101(4) .
N4 Fe1 1.892(4) .
N4B Fe1B 1.903(4) .
N5 Fe1 1.838(4) .
N5B Fe1B 1.836(4) .
N6 Fe1 2.013(4) .
N6B Fe1B 2.020(4) .
O2 O2 1.27(2) 3_655
Fe1 C1 1.949(5) .
N1 C1 1.158(7) .
